data_4516980
loop_
_publ_author_name
'Sampson, Jessica'
'Choi, Gyeongshin'
'Akhtar, Muhammed Naseem'
'Jaseer, E. A.'
'Theravalappil, Rajesh'
'Garcia, Nestor'
'Agapie, Theodor'

_publ_section_title
;
 Early Metal Di(pyridyl) Pyrrolide Complexes with Second Coordination
 Sphere Arene-\p Interactions: Ligand Binding and Ethylene Polymerization.
;
_journal_issue 14
_journal_name_full 'ACS omega'
_journal_page_first 15879
_journal_page_last 15892
_journal_paper_doi 10.1021/acsomega.9b01788
_journal_volume 4
_journal_year 2019
_chemical_formula_moiety 'C42 H26 Cl3 N3 Zr'
_chemical_formula_sum 'C42 H26 Cl3 N3 Zr'
_chemical_formula_weight 770.23
_space_group_crystal_system monoclinic
_space_group_IT_number 14
_space_group_name_Hall '-P 2ybc'
_space_group_name_H-M_alt 'P 1 21/c 1'
_atom_sites_solution_hydrogens geom
_audit_creation_date 2019-03-02
_audit_creation_method
;
Olex2 1.2
(compiled 2018.05.29 svn.r3508 for OlexSys, GUI svn.r5506)
;
_cell_angle_alpha 90
_cell_angle_beta 110.871(2)
_cell_angle_gamma 90
_cell_formula_units_Z 4
_cell_length_a 13.1280(6)
_cell_length_b 20.0709(9)
_cell_length_c 16.0162(7)
_cell_measurement_reflns_used 9876
_cell_measurement_temperature 100(2)
_cell_measurement_theta_max 27.52
_cell_measurement_theta_min 2.44
_cell_volume 3943.2(3)
_computing_cell_refinement 'SAINT V8.38A (?, 2016)'
_computing_data_reduction 'SAINT V8.38A (?, 2016)'
_computing_molecular_graphics 'Olex2 (Dolomanov et al., 2009)'
_computing_publication_material 'Olex2 (Dolomanov et al., 2009)'
_computing_structure_refinement 'ShelXL (Sheldrick, 2015)'
_computing_structure_solution 'XT (Sheldrick, 2015)'
_diffrn_ambient_temperature 100.0
_diffrn_measured_fraction_theta_full 1.000
_diffrn_measured_fraction_theta_max 0.999
_diffrn_measurement_device_type 'Bruker APEX-II CCD'
_diffrn_measurement_method '\f and \w scans'
_diffrn_radiation_type MoK\a
_diffrn_radiation_wavelength 0.71073
_diffrn_reflns_av_R_equivalents 0.0337
_diffrn_reflns_av_unetI/netI 0.0096
_diffrn_reflns_Laue_measured_fraction_full 1.000
_diffrn_reflns_Laue_measured_fraction_max 0.999
_diffrn_reflns_limit_h_max 17
_diffrn_reflns_limit_h_min -17
_diffrn_reflns_limit_k_max 26
_diffrn_reflns_limit_k_min -26
_diffrn_reflns_limit_l_max 20
_diffrn_reflns_limit_l_min -20
_diffrn_reflns_number 228479
_diffrn_reflns_point_group_measured_fraction_full 1.000
_diffrn_reflns_point_group_measured_fraction_max 0.999
_diffrn_reflns_theta_full 25.242
_diffrn_reflns_theta_max 27.551
_diffrn_reflns_theta_min 1.697
_diffrn_standards_number 0
_exptl_absorpt_coefficient_mu 0.513
_exptl_absorpt_correction_T_max 0.7456
_exptl_absorpt_correction_T_min 0.6959
_exptl_absorpt_correction_type multi-scan
_exptl_absorpt_process_details
;
SADABS-2016/2 (Bruker,2016/2) was used for absorption correction.
wR2(int) was 0.0537 before and 0.0446 after correction.
The Ratio of minimum to maximum transmission is 0.9333.
The \l/2 correction factor is Not present.
;
_exptl_crystal_colour orange
_exptl_crystal_colour_primary orange
_exptl_crystal_density_diffrn 1.297
_exptl_crystal_description lump
_exptl_crystal_F_000 1560
_exptl_crystal_size_max 0.25
_exptl_crystal_size_mid 0.22
_exptl_crystal_size_min 0.21
_refine_diff_density_max 0.430
_refine_diff_density_min -0.266
_refine_diff_density_rms 0.051
_refine_ls_extinction_method none
_refine_ls_goodness_of_fit_ref 1.040
_refine_ls_hydrogen_treatment constr
_refine_ls_matrix_type full
_refine_ls_number_parameters 442
_refine_ls_number_reflns 9083
_refine_ls_number_restraints 0
_refine_ls_restrained_S_all 1.040
_refine_ls_R_factor_all 0.0290
_refine_ls_R_factor_gt 0.0247
_refine_ls_shift/su_max 0.004
_refine_ls_shift/su_mean 0.000
_refine_ls_structure_factor_coef Fsqd
_refine_ls_weighting_details 'w=1/[\s^2^(Fo^2^)+(0.0347P)^2^+2.3735P] where P=(Fo^2^+2Fc^2^)/3'
_refine_ls_weighting_scheme calc
_refine_ls_wR_factor_gt 0.0655
_refine_ls_wR_factor_ref 0.0686
_reflns_Friedel_coverage 0.000
_reflns_number_gt 8137
_reflns_number_total 9083
_reflns_threshold_expression 'I > 2\s(I)'
_cod_data_source_file ao9b01788_si_001.cif
_cod_data_source_block DPPZrCl3
_cod_database_code 4516980
_shelx_shelxl_version_number 2018/3
_shelx_space_group_comment
;
The symmetry employed for this shelxl refinement is uniquely defined
by the following loop, which should always be used as a source of
symmetry information in preference to the above space-group names.
They are only intended as comments.
;
_shelx_estimated_absorpt_t_max 0.900
_shelx_estimated_absorpt_t_min 0.882
_olex2_refinement_description
;
1. Fixed Uiso
 At 1.2 times of:
  All C(H) groups
2.a Aromatic/amide H refined with riding coordinates:
 C12(H12), C14(H14), C42(H42), C23(H23), C28(H28), C13(H13), C8(H8), C34(H34),
 C35(H35), C9(H9), C5(H5), C3(H3), C32(H32), C33(H33), C27(H27), C18(H18),
 C25(H25), C39(H39), C40(H40), C21(H21), C41(H41), C37(H37), C4(H4), C19(H19),
 C20(H20), C26(H26)
;
_platon_squeeze_void_probe_radius 1.20
_olex2_submission_original_sample_id gsc2016-7
_olex2_submission_special_instructions 'No special instructions were received'

loop_
_space_group_symop_operation_xyz
'x, y, z'
'-x, y+1/2, -z+1/2'
'-x, -y, -z'
'x, -y-1/2, z-1/2'

loop_
_atom_site_label
_atom_site_type_symbol
_atom_site_fract_x
_atom_site_fract_y
_atom_site_fract_z
_atom_site_U_iso_or_equiv
_atom_site_adp_type
_atom_site_occupancy
_atom_site_site_symmetry_order
_atom_site_calc_flag
_atom_site_refinement_flags_posn
Zr1 Zr 0.26720(2) 0.59172(2) 0.67381(2) 0.01566(4) Uani 1 1 d .
Cl1 Cl 0.30184(3) 0.48095(2) 0.63069(2) 0.02356(8) Uani 1 1 d .
Cl3 Cl 0.23210(4) 0.70353(2) 0.71467(2) 0.02964(9) Uani 1 1 d .
Cl2 Cl 0.41015(3) 0.57947(2) 0.81676(2) 0.02975(9) Uani 1 1 d .
N3 N 0.33506(9) 0.63969(5) 0.56717(7) 0.0171(2) Uani 1 1 d .
N2 N 0.13998(9) 0.60403(6) 0.54582(7) 0.0178(2) Uani 1 1 d .
N1 N 0.09714(9) 0.55667(6) 0.67869(7) 0.0170(2) Uani 1 1 d .
C11 C 0.25938(12) 0.65350(6) 0.48426(9) 0.0186(3) Uani 1 1 d .
C16 C 0.17478(11) 0.52642(7) 0.83725(9) 0.0176(3) Uani 1 1 d .
C12 C 0.28730(12) 0.68668(7) 0.41885(9) 0.0214(3) Uani 1 1 d .
H12 H 0.233249 0.696137 0.362269 0.026 Uiso 1 1 calc R
C14 C 0.47146(12) 0.68955(7) 0.51984(9) 0.0218(3) Uani 1 1 d .
H14 H 0.545831 0.700674 0.532659 0.026 Uiso 1 1 calc R
C31 C 0.57230(11) 0.57897(7) 0.69000(9) 0.0190(3) Uani 1 1 d .
C42 C 0.50831(12) 0.75833(7) 0.72321(10) 0.0235(3) Uani 1 1 d .
H42 H 0.451697 0.768120 0.668110 0.028 Uiso 1 1 calc R
C15 C 0.44029(11) 0.65730(6) 0.58377(9) 0.0182(3) Uani 1 1 d .
C43 C 0.55419(11) 0.69292(7) 0.73858(9) 0.0200(3) Uani 1 1 d .
C2 C 0.07981(11) 0.53250(7) 0.75181(9) 0.0189(3) Uani 1 1 d .
C23 C 0.35001(12) 0.51309(7) 0.99974(9) 0.0223(3) Uani 1 1 d .
H23 H 0.410803 0.509188 1.053916 0.027 Uiso 1 1 calc R
C29 C 0.23623(11) 0.46738(7) 0.85536(9) 0.0175(3) Uani 1 1 d .
C24 C 0.32615(12) 0.46110(7) 0.93812(9) 0.0198(3) Uani 1 1 d .
C22 C 0.28663(12) 0.57074(7) 0.98365(9) 0.0214(3) Uani 1 1 d .
C30 C 0.52262(11) 0.64220(7) 0.67330(9) 0.0179(3) Uani 1 1 d .
C10 C 0.15013(12) 0.63343(7) 0.47285(9) 0.0195(3) Uani 1 1 d .
C28 C 0.21275(12) 0.41301(7) 0.79396(10) 0.0223(3) Uani 1 1 d .
H28 H 0.152698 0.415906 0.739144 0.027 Uiso 1 1 calc R
C6 C 0.00901(11) 0.56196(7) 0.60057(9) 0.0193(3) Uani 1 1 d .
C38 C 0.63580(12) 0.67874(8) 0.82373(10) 0.0247(3) Uani 1 1 d .
C13 C 0.39373(13) 0.70553(7) 0.43705(10) 0.0235(3) Uani 1 1 d .
H13 H 0.413892 0.729079 0.393863 0.028 Uiso 1 1 calc R
C8 C -0.02743(12) 0.61165(8) 0.44090(9) 0.0240(3) Uani 1 1 d .
H8 H -0.104114 0.608155 0.411448 0.029 Uiso 1 1 calc R
C34 C 0.67005(13) 0.45203(8) 0.73041(11) 0.0280(3) Uani 1 1 d .
H34 H 0.701030 0.408785 0.743676 0.034 Uiso 1 1 calc R
C35 C 0.69924(13) 0.50017(8) 0.79413(10) 0.0272(3) Uani 1 1 d .
H35 H 0.751765 0.490452 0.851321 0.033 Uiso 1 1 calc R
C9 C 0.04717(12) 0.63899(7) 0.40592(9) 0.0233(3) Uani 1 1 d .
H9 H 0.030972 0.657632 0.348101 0.028 Uiso 1 1 calc R
C5 C -0.09504(12) 0.54187(8) 0.59399(10) 0.0253(3) Uani 1 1 d .
H5 H -0.154232 0.544810 0.538633 0.030 Uiso 1 1 calc R
C7 C 0.03304(11) 0.59056(7) 0.52748(9) 0.0198(3) Uani 1 1 d .
C3 C -0.02288(12) 0.51343(9) 0.74836(11) 0.0291(3) Uani 1 1 d .
H3 H -0.033145 0.497384 0.800612 0.035 Uiso 1 1 calc R
C36 C 0.65234(12) 0.56504(8) 0.77659(10) 0.0229(3) Uani 1 1 d .
C32 C 0.54632(12) 0.52735(7) 0.62460(10) 0.0213(3) Uani 1 1 d .
H32 H 0.495226 0.535831 0.566395 0.026 Uiso 1 1 calc R
C33 C 0.59343(13) 0.46612(7) 0.64408(10) 0.0251(3) Uani 1 1 d .
H33 H 0.574821 0.432489 0.599424 0.030 Uiso 1 1 calc R
C27 C 0.27541(14) 0.35707(8) 0.81307(10) 0.0286(3) Uani 1 1 d .
H27 H 0.258874 0.321442 0.771309 0.034 Uiso 1 1 calc R
C17 C 0.19678(12) 0.57774(7) 0.90114(9) 0.0190(3) Uani 1 1 d .
C18 C 0.13115(13) 0.63623(7) 0.88777(10) 0.0251(3) Uani 1 1 d .
H18 H 0.071961 0.642236 0.832986 0.030 Uiso 1 1 calc R
C25 C 0.38936(13) 0.40160(8) 0.95541(10) 0.0261(3) Uani 1 1 d .
H25 H 0.449214 0.396911 1.010069 0.031 Uiso 1 1 calc R
C39 C 0.66933(14) 0.73087(9) 0.88869(10) 0.0310(3) Uani 1 1 d .
H39 H 0.722512 0.721796 0.945809 0.037 Uiso 1 1 calc R
C40 C 0.62664(14) 0.79301(8) 0.87029(11) 0.0317(4) Uani 1 1 d .
H40 H 0.651839 0.827280 0.913721 0.038 Uiso 1 1 calc R
C21 C 0.30822(14) 0.62298(8) 1.04858(10) 0.0280(3) Uani 1 1 d .
H21 H 0.369474 0.619697 1.102526 0.034 Uiso 1 1 calc R
C41 C 0.54463(14) 0.80704(8) 0.78660(11) 0.0284(3) Uani 1 1 d .
H41 H 0.514671 0.850604 0.774436 0.034 Uiso 1 1 calc R
C37 C 0.68121(13) 0.61524(8) 0.84104(10) 0.0269(3) Uani 1 1 d .
H37 H 0.733419 0.605828 0.898475 0.032 Uiso 1 1 calc R
C4 C -0.11092(13) 0.51779(9) 0.66846(11) 0.0317(4) Uani 1 1 d .
H4 H -0.181460 0.504201 0.665454 0.038 Uiso 1 1 calc R
C19 C 0.15246(14) 0.68362(8) 0.95278(11) 0.0308(3) Uani 1 1 d .
H19 H 0.106428 0.721544 0.943501 0.037 Uiso 1 1 calc R
C20 C 0.24233(15) 0.67706(8) 1.03397(11) 0.0318(4) Uani 1 1 d .
H20 H 0.256469 0.710711 1.078380 0.038 Uiso 1 1 calc R
C26 C 0.36482(14) 0.35141(8) 0.89436(11) 0.0299(3) Uani 1 1 d .
H26 H 0.408181 0.312199 0.906486 0.036 Uiso 1 1 calc R

loop_
_atom_site_aniso_label
_atom_site_aniso_U_11
_atom_site_aniso_U_22
_atom_site_aniso_U_33
_atom_site_aniso_U_23
_atom_site_aniso_U_13
_atom_site_aniso_U_12
Zr1 0.01648(7) 0.01605(7) 0.01104(7) 0.00139(4) 0.00072(5) -0.00227(4)
Cl1 0.02058(16) 0.01787(15) 0.02970(18) 0.00030(13) 0.00586(13) -0.00020(12)
Cl3 0.0475(2) 0.01982(16) 0.02294(17) -0.00322(13) 0.01415(16) -0.00212(15)
Cl2 0.01943(16) 0.0517(2) 0.01330(15) 0.00869(15) -0.00001(13) -0.00666(15)
N3 0.0218(6) 0.0143(5) 0.0137(5) 0.0001(4) 0.0044(4) -0.0013(4)
N2 0.0181(5) 0.0201(5) 0.0131(5) 0.0015(4) 0.0028(4) 0.0001(4)
N1 0.0177(5) 0.0160(5) 0.0149(5) -0.0005(4) 0.0030(4) -0.0010(4)
C11 0.0258(7) 0.0143(6) 0.0141(6) -0.0007(5) 0.0053(5) 0.0011(5)
C16 0.0193(6) 0.0191(6) 0.0151(6) 0.0015(5) 0.0071(5) -0.0040(5)
C12 0.0320(8) 0.0178(6) 0.0144(6) 0.0017(5) 0.0080(6) 0.0034(6)
C14 0.0286(7) 0.0173(6) 0.0225(7) -0.0009(5) 0.0129(6) -0.0027(5)
C31 0.0192(6) 0.0207(6) 0.0189(6) 0.0025(5) 0.0091(5) -0.0019(5)
C42 0.0278(7) 0.0212(7) 0.0231(7) -0.0010(5) 0.0111(6) -0.0046(6)
C15 0.0248(7) 0.0126(6) 0.0179(6) -0.0011(5) 0.0082(5) -0.0009(5)
C43 0.0216(7) 0.0219(7) 0.0183(6) -0.0010(5) 0.0093(5) -0.0050(5)
C2 0.0195(6) 0.0187(6) 0.0174(6) -0.0011(5) 0.0051(5) -0.0022(5)
C23 0.0263(7) 0.0241(7) 0.0139(6) 0.0014(5) 0.0039(5) -0.0037(6)
C29 0.0205(6) 0.0190(6) 0.0138(6) 0.0011(5) 0.0073(5) -0.0034(5)
C24 0.0242(7) 0.0205(6) 0.0149(6) 0.0023(5) 0.0069(5) -0.0015(5)
C22 0.0291(7) 0.0196(6) 0.0154(6) 0.0001(5) 0.0080(6) -0.0054(6)
C30 0.0184(6) 0.0191(6) 0.0174(6) 0.0001(5) 0.0079(5) -0.0044(5)
C10 0.0248(7) 0.0178(6) 0.0135(6) 0.0004(5) 0.0037(5) 0.0004(5)
C28 0.0266(7) 0.0229(7) 0.0163(6) -0.0012(5) 0.0065(5) -0.0036(6)
C6 0.0192(6) 0.0183(6) 0.0171(6) -0.0012(5) 0.0022(5) 0.0003(5)
C38 0.0247(7) 0.0297(8) 0.0193(7) -0.0021(6) 0.0075(6) -0.0049(6)
C13 0.0362(8) 0.0183(6) 0.0207(7) 0.0023(5) 0.0158(6) 0.0011(6)
C8 0.0216(7) 0.0265(7) 0.0167(6) 0.0003(5) -0.0019(5) 0.0002(6)
C34 0.0297(8) 0.0251(7) 0.0337(8) 0.0086(6) 0.0168(7) 0.0068(6)
C35 0.0251(7) 0.0335(8) 0.0246(7) 0.0096(6) 0.0109(6) 0.0061(6)
C9 0.0268(7) 0.0241(7) 0.0133(6) 0.0026(5) 0.0000(5) 0.0001(6)
C5 0.0180(7) 0.0298(8) 0.0229(7) -0.0009(6) 0.0009(6) -0.0020(6)
C7 0.0183(6) 0.0206(7) 0.0162(6) -0.0013(5) 0.0008(5) -0.0007(5)
C3 0.0235(7) 0.0390(9) 0.0243(7) 0.0033(6) 0.0081(6) -0.0070(6)
C36 0.0211(7) 0.0279(7) 0.0206(7) 0.0047(6) 0.0085(6) -0.0002(6)
C32 0.0218(7) 0.0221(7) 0.0216(7) 0.0012(5) 0.0096(6) -0.0016(5)
C33 0.0288(7) 0.0219(7) 0.0285(8) -0.0001(6) 0.0148(6) 0.0005(6)
C27 0.0409(9) 0.0223(7) 0.0229(7) -0.0049(6) 0.0118(7) -0.0004(6)
C17 0.0233(7) 0.0182(6) 0.0169(6) 0.0006(5) 0.0089(5) -0.0046(5)
C18 0.0271(7) 0.0214(7) 0.0266(7) 0.0004(6) 0.0093(6) -0.0016(6)
C25 0.0296(8) 0.0273(8) 0.0184(7) 0.0044(6) 0.0050(6) 0.0043(6)
C39 0.0328(8) 0.0386(9) 0.0193(7) -0.0065(6) 0.0065(6) -0.0084(7)
C40 0.0399(9) 0.0319(8) 0.0266(8) -0.0117(6) 0.0160(7) -0.0124(7)
C21 0.0407(9) 0.0230(7) 0.0189(7) -0.0025(6) 0.0091(6) -0.0072(6)
C41 0.0360(8) 0.0233(7) 0.0304(8) -0.0047(6) 0.0173(7) -0.0049(6)
C37 0.0248(7) 0.0348(8) 0.0182(7) 0.0014(6) 0.0042(6) -0.0015(6)
C4 0.0188(7) 0.0420(9) 0.0321(8) 0.0013(7) 0.0065(6) -0.0080(6)
C19 0.0397(9) 0.0191(7) 0.0364(9) -0.0015(6) 0.0171(7) 0.0003(6)
C20 0.0492(10) 0.0211(7) 0.0278(8) -0.0075(6) 0.0170(7) -0.0087(7)
C26 0.0390(9) 0.0240(7) 0.0256(8) 0.0035(6) 0.0103(7) 0.0094(6)

loop_
_atom_type_symbol
_atom_type_description
_atom_type_scat_dispersion_real
_atom_type_scat_dispersion_imag
_atom_type_scat_source
C C 0.0033 0.0016 'International Tables Vol C Tables 4.2.6.8 and 6.1.1.4'
H H 0.0000 0.0000 'International Tables Vol C Tables 4.2.6.8 and 6.1.1.4'
Cl Cl 0.1484 0.1585 'International Tables Vol C Tables 4.2.6.8 and 6.1.1.4'
N N 0.0061 0.0033 'International Tables Vol C Tables 4.2.6.8 and 6.1.1.4'
Zr Zr -2.9673 0.5597 'International Tables Vol C Tables 4.2.6.8 and 6.1.1.4'

loop_
_geom_angle_atom_site_label_1
_geom_angle_atom_site_label_2
_geom_angle_atom_site_label_3
_geom_angle
Cl1 Zr1 Cl3 179.068(13)
Cl2 Zr1 Cl1 90.887(14)
Cl2 Zr1 Cl3 89.807(15)
N3 Zr1 Cl1 90.59(3)
N3 Zr1 Cl3 88.58(3)
N3 Zr1 Cl2 111.02(3)
N2 Zr1 Cl1 89.69(3)
N2 Zr1 Cl3 89.61(3)
N2 Zr1 Cl2 179.24(3)
N2 Zr1 N3 68.47(4)
N2 Zr1 N1 69.15(4)
N1 Zr1 Cl1 90.67(3)
N1 Zr1 Cl3 89.66(3)
N1 Zr1 Cl2 111.34(3)
N1 Zr1 N3 137.59(4)
C11 N3 Zr1 116.51(9)
C15 N3 Zr1 125.24(9)
C15 N3 C11 118.16(11)
C10 N2 Zr1 126.17(9)
C7 N2 Zr1 125.26(9)
C7 N2 C10 108.17(11)
C2 N1 Zr1 125.69(9)
C2 N1 C6 117.87(12)
C6 N1 Zr1 116.44(9)
N3 C11 C12 121.92(13)
N3 C11 C10 114.31(12)
C12 C11 C10 123.72(13)
C29 C16 C2 119.29(12)
C29 C16 C17 120.89(12)
C17 C16 C2 119.66(12)
C11 C12 H12 120.3
C13 C12 C11 119.39(13)
C13 C12 H12 120.3
C15 C14 H14 120.0
C15 C14 C13 120.03(14)
C13 C14 H14 120.0
C30 C31 C36 119.23(13)
C30 C31 C32 122.83(13)
C32 C31 C36 117.95(13)
C43 C42 H42 119.5
C41 C42 H42 119.5
C41 C42 C43 121.01(14)
N3 C15 C14 121.53(13)
N3 C15 C30 118.37(11)
C14 C15 C30 120.09(13)
C42 C43 C38 118.26(13)
C30 C43 C42 122.72(13)
C30 C43 C38 119.02(13)
N1 C2 C16 118.53(12)
N1 C2 C3 121.60(13)
C3 C2 C16 119.86(12)
C24 C23 H23 119.3
C24 C23 C22 121.45(13)
C22 C23 H23 119.3
C16 C29 C24 119.26(12)
C16 C29 C28 122.39(13)
C28 C29 C24 118.35(13)
C23 C24 C29 119.53(13)
C23 C24 C25 121.47(13)
C25 C24 C29 119.00(13)
C23 C22 C17 119.57(13)
C23 C22 C21 121.50(14)
C17 C22 C21 118.92(14)
C31 C30 C15 119.67(12)
C31 C30 C43 121.02(13)
C43 C30 C15 119.20(12)
N2 C10 C11 114.33(12)
N2 C10 C9 109.27(13)
C9 C10 C11 136.32(13)
C29 C28 H28 119.6
C27 C28 C29 120.73(14)
C27 C28 H28 119.6
N1 C6 C5 122.16(13)
N1 C6 C7 114.55(12)
C5 C6 C7 123.29(13)
C39 C38 C43 118.68(14)
C37 C38 C43 119.60(14)
C37 C38 C39 121.72(14)
C12 C13 C14 118.90(13)
C12 C13 H13 120.6
C14 C13 H13 120.6
C9 C8 H8 126.7
C7 C8 H8 126.7
C7 C8 C9 106.54(13)
C35 C34 H34 119.9
C35 C34 C33 120.20(14)
C33 C34 H34 119.9
C34 C35 H35 119.5
C34 C35 C36 121.04(14)
C36 C35 H35 119.5
C10 C9 C8 106.53(12)
C10 C9 H9 126.7
C8 C9 H9 126.7
C6 C5 H5 120.5
C4 C5 C6 119.08(14)
C4 C5 H5 120.5
N2 C7 C6 114.48(12)
N2 C7 C8 109.49(13)
C8 C7 C6 135.95(14)
C2 C3 H3 120.0
C2 C3 C4 119.92(14)
C4 C3 H3 120.0
C35 C36 C31 118.94(14)
C37 C36 C31 119.07(14)
C37 C36 C35 121.99(14)
C31 C32 H32 119.4
C33 C32 C31 121.17(14)
C33 C32 H32 119.4
C34 C33 H33 119.7
C32 C33 C34 120.66(14)
C32 C33 H33 119.7
C28 C27 H27 119.6
C28 C27 C26 120.71(14)
C26 C27 H27 119.6
C16 C17 C22 119.19(13)
C16 C17 C18 122.46(13)
C18 C17 C22 118.33(13)
C17 C18 H18 119.6
C19 C18 C17 120.72(15)
C19 C18 H18 119.6
C24 C25 H25 119.7
C26 C25 C24 120.59(14)
C26 C25 H25 119.7
C38 C39 H39 119.4
C40 C39 C38 121.24(15)
C40 C39 H39 119.4
C39 C40 H40 119.9
C39 C40 C41 120.29(14)
C41 C40 H40 119.9
C22 C21 H21 119.6
C20 C21 C22 120.79(15)
C20 C21 H21 119.6
C42 C41 C40 120.45(15)
C42 C41 H41 119.8
C40 C41 H41 119.8
C38 C37 C36 121.98(14)
C38 C37 H37 119.0
C36 C37 H37 119.0
C5 C4 C3 119.33(14)
C5 C4 H4 120.3
C3 C4 H4 120.3
C18 C19 H19 119.6
C18 C19 C20 120.87(15)
C20 C19 H19 119.6
C21 C20 C19 120.30(14)
C21 C20 H20 119.8
C19 C20 H20 119.8
C27 C26 H26 119.7
C25 C26 C27 120.60(14)
C25 C26 H26 119.7

loop_
_geom_bond_atom_site_label_1
_geom_bond_atom_site_label_2
_geom_bond_distance
Zr1 Cl1 2.4189(4)
Zr1 Cl3 2.4273(4)
Zr1 Cl2 2.4006(4)
Zr1 N3 2.3921(11)
Zr1 N2 2.1478(11)
Zr1 N1 2.3685(11)
N3 C11 1.3738(17)
N3 C15 1.3573(18)
N2 C10 1.3576(17)
N2 C7 1.3552(18)
N1 C2 1.3595(17)
N1 C6 1.3726(17)
C11 C12 1.3960(19)
C11 C10 1.437(2)
C16 C2 1.4921(19)
C16 C29 1.4044(19)
C16 C17 1.4074(19)
C12 H12 0.9500
C12 C13 1.375(2)
C14 H14 0.9500
C14 C15 1.3903(19)
C14 C13 1.392(2)
C31 C30 1.4082(19)
C31 C36 1.438(2)
C31 C32 1.426(2)
C42 H42 0.9500
C42 C43 1.429(2)
C42 C41 1.367(2)
C15 C30 1.4873(19)
C43 C30 1.4116(19)
C43 C38 1.431(2)
C2 C3 1.384(2)
C23 H23 0.9500
C23 C24 1.393(2)
C23 C22 1.395(2)
C29 C24 1.4322(19)
C29 C28 1.4272(19)
C24 C25 1.424(2)
C22 C17 1.431(2)
C22 C21 1.432(2)
C10 C9 1.3986(19)
C28 H28 0.9500
C28 C27 1.361(2)
C6 C5 1.392(2)
C6 C7 1.436(2)
C38 C39 1.430(2)
C38 C37 1.392(2)
C13 H13 0.9500
C8 H8 0.9500
C8 C9 1.402(2)
C8 C7 1.3956(19)
C34 H34 0.9500
C34 C35 1.358(2)
C34 C33 1.419(2)
C35 H35 0.9500
C35 C36 1.425(2)
C9 H9 0.9500
C5 H5 0.9500
C5 C4 1.370(2)
C3 H3 0.9500
C3 C4 1.388(2)
C36 C37 1.395(2)
C32 H32 0.9500
C32 C33 1.361(2)
C33 H33 0.9500
C27 H27 0.9500
C27 C26 1.413(2)
C17 C18 1.427(2)
C18 H18 0.9500
C18 C19 1.364(2)
C25 H25 0.9500
C25 C26 1.360(2)
C39 H39 0.9500
C39 C40 1.356(3)
C40 H40 0.9500
C40 C41 1.417(2)
C21 H21 0.9500
C21 C20 1.355(2)
C41 H41 0.9500
C37 H37 0.9500
C4 H4 0.9500
C19 H19 0.9500
C19 C20 1.417(2)
C20 H20 0.9500
C26 H26 0.9500

loop_
_smtbx_masks_void_nr
_smtbx_masks_void_average_x
_smtbx_masks_void_average_y
_smtbx_masks_void_average_z
_smtbx_masks_void_volume
_smtbx_masks_void_count_electrons
1 0.000 -0.751 -0.604 898.3 239.6
